data_4503460
loop_
_publ_author_name
'Yue, Wei'
'Tian, HongKun'
'Hu, Ninghai'
'Geng, Yanhou'
'Wang, Fosong'

_publ_section_title
;
 Crystal Packing Motifs of Oligothiophenes End-Capped withN-Containing
 Aryls
;
_journal_issue 7
_journal_name_full 'Crystal Growth &amp; Design'
_journal_page_first 2352
_journal_paper_doi 10.1021/cg701148z
_journal_volume 8
_journal_year 2008
_chemical_formula_sum 'C26 H16 N2 S4'
_chemical_formula_weight 484.65
_chemical_name_systematic
; 
 ? 
;
_space_group_IT_number 14
_symmetry_cell_setting monoclinic
_symmetry_space_group_name_Hall '-P 2ybc'
_symmetry_space_group_name_H-M 'P 1 21/c 1'
_atom_sites_solution_hydrogens geom
_atom_sites_solution_primary direct
_atom_sites_solution_secondary difmap
_audit_creation_method SHELXL-97
_cell_angle_alpha 90.00
_cell_angle_beta 94.968(2)
_cell_angle_gamma 90.00
_cell_formula_units_Z 2
_cell_length_a 23.490(3)
_cell_length_b 7.7172(10)
_cell_length_c 5.9857(8)
_cell_measurement_reflns_used 2172
_cell_measurement_temperature 293(2)
_cell_measurement_theta_max 25.91
_cell_measurement_theta_min 3.16
_cell_volume 1081.0(2)
_computing_cell_refinement 'Bruker SMART'
_computing_data_collection 'Bruker SMART'
_computing_data_reduction 'Bruker SAINT'
_computing_molecular_graphics 'Bruker SHELXTL'
_computing_publication_material 'Bruker SHELXTL'
_computing_structure_refinement 'SHELXL-97 (Sheldrick, 1997)'
_computing_structure_solution 'SHELXS-97 (Sheldrick, 1990)'
_diffrn_ambient_temperature 293(2)
_diffrn_measured_fraction_theta_full 0.995
_diffrn_measured_fraction_theta_max 0.995
_diffrn_measurement_device_type 'CCD area detector'
_diffrn_measurement_method 'phi and omega scans'
_diffrn_radiation_monochromator graphite
_diffrn_radiation_source 'fine-focus sealed tube'
_diffrn_radiation_type MoK\a
_diffrn_radiation_wavelength 0.71073
_diffrn_reflns_av_R_equivalents 0.0240
_diffrn_reflns_av_sigmaI/netI 0.0265
_diffrn_reflns_limit_h_max 28
_diffrn_reflns_limit_h_min -27
_diffrn_reflns_limit_k_max 9
_diffrn_reflns_limit_k_min -6
_diffrn_reflns_limit_l_max 7
_diffrn_reflns_limit_l_min -6
_diffrn_reflns_number 5742
_diffrn_reflns_theta_full 26.02
_diffrn_reflns_theta_max 26.02
_diffrn_reflns_theta_min 1.74
_exptl_absorpt_coefficient_mu 0.458
_exptl_absorpt_correction_T_max 0.9682
_exptl_absorpt_correction_T_min 0.8152
_exptl_absorpt_correction_type multi-scan
_exptl_crystal_density_diffrn 1.489
_exptl_crystal_density_method 'not measured'
_exptl_crystal_F_000 500
_exptl_crystal_size_max 0.47
_exptl_crystal_size_mid 0.20
_exptl_crystal_size_min 0.07
_refine_diff_density_max 0.228
_refine_diff_density_min -0.233
_refine_diff_density_rms 0.055
_refine_ls_extinction_coef 0.0104(16)
_refine_ls_extinction_expression Fc^*^=kFc[1+0.001xFc^2^\l^3^/sin(2\q)]^-1/4^
_refine_ls_extinction_method SHELXL
_refine_ls_goodness_of_fit_ref 0.996
_refine_ls_hydrogen_treatment constr
_refine_ls_matrix_type full
_refine_ls_number_parameters 146
_refine_ls_number_reflns 2117
_refine_ls_number_restraints 0
_refine_ls_restrained_S_all 0.996
_refine_ls_R_factor_all 0.0436
_refine_ls_R_factor_gt 0.0350
_refine_ls_shift/su_max 0.001
_refine_ls_shift/su_mean 0.000
_refine_ls_structure_factor_coef Fsqd
_refine_ls_weighting_details 'calc w=1/[\s^2^(Fo^2^)+(0.0608P)^2^+0.1753P] where P=(Fo^2^+2Fc^2^)/3'
_refine_ls_weighting_scheme calc
_refine_ls_wR_factor_gt 0.0937
_refine_ls_wR_factor_ref 0.1005
_reflns_number_gt 1729
_reflns_number_total 2117
_reflns_threshold_expression >2sigma(I)
_cod_data_source_file cg701148z-file003.cif
_cod_data_source_block p-PyTh4
_cod_depositor_comments
;
The following automatic conversions were performed:

'_symmetry_cell_setting' value 'Monoclinic' changed to 'monoclinic'
according to /home/saulius/struct/CIF-dictionaries/cif_core.dic
dictionary named 'cif_core.dic' version 2.4.1 from
2010-06-29.

'_exptl_absorpt_correction_type' value 'Multi-scan'
changed to 'multi-scan' according to
/home/saulius/struct/CIF-dictionaries/cif_core.dic dictionary named
'cif_core.dic' version 2.4.1 from 2010-06-29.

Automatic conversion script
Id: cif_fix_values 1715 2011-07-08 13:25:40Z adriana 
;
_cod_original_sg_symbol_H-M P2(1)/c
_cod_database_code 4503460

loop_
_symmetry_equiv_pos_as_xyz
'x, y, z'
'-x, y+1/2, -z+1/2'
'-x, -y, -z'
'x, -y-1/2, z-1/2'

loop_
_atom_site_label
_atom_site_type_symbol
_atom_site_fract_x
_atom_site_fract_y
_atom_site_fract_z
_atom_site_U_iso_or_equiv
_atom_site_adp_type
_atom_site_occupancy
_atom_site_symmetry_multiplicity
_atom_site_calc_flag
_atom_site_refinement_flags
C1 C 0.46984(7) 0.5131(2) 0.4703(3) 0.0320(4) Uani 1 1 d .
C2 C 0.43050(7) 0.5962(2) 0.5877(3) 0.0357(4) Uani 1 1 d .
H2 H 0.4394 0.6475 0.7269 0.043 Uiso 1 1 calc R
C3 C 0.37509(7) 0.5963(2) 0.4767(3) 0.0360(4) Uani 1 1 d .
H3 H 0.3439 0.6479 0.5357 0.043 Uiso 1 1 calc R
C4 C 0.37157(7) 0.5136(2) 0.2741(3) 0.0324(4) Uani 1 1 d .
C5 C 0.32215(7) 0.4875(2) 0.1156(3) 0.0330(4) Uani 1 1 d .
C6 C 0.31914(7) 0.4072(2) -0.0884(3) 0.0371(4) Uani 1 1 d .
H6 H 0.3507 0.3589 -0.1489 0.045 Uiso 1 1 calc R
C7 C 0.26356(8) 0.4046(2) -0.1981(3) 0.0377(4) Uani 1 1 d .
H7 H 0.2549 0.3545 -0.3383 0.045 Uiso 1 1 calc R
C8 C 0.22367(7) 0.4824(2) -0.0797(3) 0.0352(4) Uani 1 1 d .
C9 C 0.16202(7) 0.4985(2) -0.1378(3) 0.0388(4) Uani 1 1 d .
C10 C 0.13614(9) 0.4297(3) -0.3366(4) 0.0544(6) Uani 1 1 d .
H10 H 0.1581 0.3747 -0.4376 0.065 Uiso 1 1 calc R
C11 C 0.07778(9) 0.4437(3) -0.3825(4) 0.0680(7) Uani 1 1 d .
H11 H 0.0616 0.3968 -0.5163 0.082 Uiso 1 1 calc R
C12 C 0.06822(9) 0.5863(3) -0.0601(4) 0.0674(7) Uani 1 1 d .
H12 H 0.0451 0.6415 0.0366 0.081 Uiso 1 1 calc R
C13 C 0.12591(8) 0.5796(3) 0.0024(4) 0.0529(5) Uani 1 1 d .
H13 H 0.1407 0.6288 0.1370 0.063 Uiso 1 1 calc R
N1 N 0.04305(8) 0.5201(3) -0.2476(3) 0.0693(6) Uani 1 1 d .
S1 S 0.437915(18) 0.43292(6) 0.21843(7) 0.03867(18) Uani 1 1 d .
S2 S 0.255500(18) 0.56301(6) 0.17249(7) 0.03975(18) Uani 1 1 d .

loop_
_atom_site_aniso_label
_atom_site_aniso_U_11
_atom_site_aniso_U_22
_atom_site_aniso_U_33
_atom_site_aniso_U_23
_atom_site_aniso_U_13
_atom_site_aniso_U_12
C1 0.0310(9) 0.0324(9) 0.0318(8) -0.0002(7) -0.0014(7) -0.0011(7)
C2 0.0358(9) 0.0388(10) 0.0321(9) -0.0039(7) 0.0006(7) -0.0005(7)
C3 0.0319(9) 0.0400(10) 0.0362(9) -0.0026(8) 0.0035(7) 0.0010(7)
C4 0.0288(8) 0.0324(9) 0.0357(9) 0.0026(7) 0.0009(7) -0.0005(7)
C5 0.0293(8) 0.0337(9) 0.0358(9) 0.0018(7) 0.0021(7) -0.0009(7)
C6 0.0339(9) 0.0417(10) 0.0359(9) -0.0014(7) 0.0040(7) 0.0019(7)
C7 0.0375(9) 0.0427(10) 0.0321(9) -0.0032(7) -0.0025(7) -0.0011(8)
C8 0.0342(9) 0.0353(9) 0.0351(9) 0.0014(7) -0.0026(7) -0.0015(7)
C9 0.0336(9) 0.0415(10) 0.0401(9) 0.0017(8) -0.0027(7) -0.0010(8)
C10 0.0398(11) 0.0719(15) 0.0497(12) -0.0124(10) -0.0067(9) 0.0061(10)
C11 0.0438(12) 0.098(2) 0.0587(14) -0.0135(12) -0.0175(11) -0.0002(11)
C12 0.0394(11) 0.0958(19) 0.0670(15) -0.0138(13) 0.0055(11) 0.0049(11)
C13 0.0385(11) 0.0714(15) 0.0482(11) -0.0112(10) 0.0003(9) 0.0020(9)
N1 0.0354(9) 0.1032(16) 0.0671(13) -0.0068(12) -0.0080(9) 0.0014(10)
S1 0.0309(3) 0.0480(3) 0.0364(3) -0.01003(19) -0.00160(18) 0.00365(18)
S2 0.0311(3) 0.0496(3) 0.0377(3) -0.00976(19) -0.00176(19) 0.00351(18)

loop_
_atom_type_symbol
_atom_type_description
_atom_type_scat_dispersion_real
_atom_type_scat_dispersion_imag
_atom_type_scat_source
C C 0.0033 0.0016 'International Tables Vol C Tables 4.2.6.8 and 6.1.1.4'
H H 0.0000 0.0000 'International Tables Vol C Tables 4.2.6.8 and 6.1.1.4'
N N 0.0061 0.0033 'International Tables Vol C Tables 4.2.6.8 and 6.1.1.4'
S S 0.1246 0.1234 'International Tables Vol C Tables 4.2.6.8 and 6.1.1.4'

loop_
_geom_angle_atom_site_label_1
_geom_angle_atom_site_label_2
_geom_angle_atom_site_label_3
_geom_angle
_geom_angle_site_symmetry_1
_geom_angle_site_symmetry_3
C2 C1 C1 129.1(2) . 3_666
C2 C1 S1 110.64(12) . .
C1 C1 S1 120.26(17) 3_666 .
C1 C2 C3 113.30(15) . .
C1 C2 H2 123.3 . .
C3 C2 H2 123.3 . .
C4 C3 C2 113.60(15) . .
C4 C3 H3 123.2 . .
C2 C3 H3 123.2 . .
C3 C4 C5 129.02(17) . .
C3 C4 S1 110.56(12) . .
C5 C4 S1 120.42(14) . .
C6 C5 C4 128.70(17) . .
C6 C5 S2 110.53(12) . .
C4 C5 S2 120.78(14) . .
C5 C6 C7 113.40(16) . .
C5 C6 H6 123.3 . .
C7 C6 H6 123.3 . .
C8 C7 C6 113.73(16) . .
C8 C7 H7 123.1 . .
C6 C7 H7 123.1 . .
C7 C8 C9 128.62(17) . .
C7 C8 S2 110.21(13) . .
C9 C8 S2 121.15(14) . .
C10 C9 C13 116.27(18) . .
C10 C9 C8 121.31(17) . .
C13 C9 C8 122.42(17) . .
C11 C10 C9 119.5(2) . .
C11 C10 H10 120.2 . .
C9 C10 H10 120.2 . .
N1 C11 C10 124.3(2) . .
N1 C11 H11 117.8 . .
C10 C11 H11 117.8 . .
N1 C12 C13 125.0(2) . .
N1 C12 H12 117.5 . .
C13 C12 H12 117.5 . .
C12 C13 C9 119.3(2) . .
C12 C13 H13 120.3 . .
C9 C13 H13 120.3 . .
C12 N1 C11 115.58(19) . .
C4 S1 C1 91.89(8) . .
C5 S2 C8 92.13(8) . .

loop_
_geom_bond_atom_site_label_1
_geom_bond_atom_site_label_2
_geom_bond_distance
_geom_bond_site_symmetry_2
C1 C2 1.368(2) .
C1 C1 1.445(3) 3_666
C1 S1 1.7384(17) .
C2 C3 1.409(2) .
C2 H2 0.9300 .
C3 C4 1.367(2) .
C3 H3 0.9300 .
C4 C5 1.448(2) .
C4 S1 1.7371(17) .
C5 C6 1.366(2) .
C5 S2 1.7317(17) .
C6 C7 1.410(2) .
C6 H6 0.9300 .
C7 C8 1.362(3) .
C7 H7 0.9300 .
C8 C9 1.465(2) .
C8 S2 1.7406(17) .
C9 C10 1.393(3) .
C9 C13 1.393(3) .
C10 C11 1.379(3) .
C10 H10 0.9300 .
C11 N1 1.334(3) .
C11 H11 0.9300 .
C12 N1 1.325(3) .
C12 C13 1.375(3) .
C12 H12 0.9300 .
C13 H13 0.9300 .
